data_2104915
loop_
_publ_author_name
'Siegler, Maxime A.'
'Parkin, Sean'
'Angel, Ross J.'
'Brock, Carolyn Pratt'

_publ_section_title
;
 Detailed study of the phase transition in
 [Ni(H~2~O)~6~](NO~3~)~2~&#x00B7;(15-crown-5)&#x00B7;H~2~O and analysis
 in terms of mean-field theory
;
_journal_issue 2
_journal_name_full 'Acta Crystallographica Section B'
_journal_page_first 130
_journal_page_last 143
_journal_paper_doi 10.1107/S010876811100526X
_journal_volume 67
_journal_year 2011
_chemical_formula_moiety 'C10 H20 O5, H12 Ni O6 2+, 2(N O3 1-), H2 O'
_chemical_formula_sum 'C10 H34 N2 Ni O18'
_chemical_formula_weight 529.10
_chemical_name_systematic 'hexaaquanickel(II) nitrate (15-crown-5) monohydrate'
_space_group_IT_number 4
_symmetry_cell_setting monoclinic
_symmetry_Int_Tables_number 4
_symmetry_space_group_name_Hall 'P 2yb (1/2*x,y,-1/2*x+z)'
_symmetry_space_group_name_H-M 'B 1 21 1'
_atom_sites_solution_hydrogens geom
_atom_sites_solution_primary direct
_atom_sites_solution_secondary difmap
_audit_creation_method SHELXL-97
_cell_angle_alpha 90.
_cell_angle_beta 106.39(1)
_cell_angle_gamma 90.
_cell_formula_units_Z 8
_cell_length_a 16.200(2)
_cell_length_b 16.540(2)
_cell_length_c 17.880(2)
_cell_measurement_reflns_used 5452
_cell_measurement_temperature 120(2)
_cell_measurement_theta_max 27.48
_cell_measurement_theta_min 1.00
_cell_volume 4596.2(10)
_computing_cell_refinement 'SCALEPACK (Otwinowski & Minor, 2006)'
_computing_data_collection 'COLLECT (Nonius, 2000)'
_computing_data_reduction 'DENZO-SMN (Otwinowski & Minor, 2006)'
_computing_molecular_graphics 'Mercury (Macrae et al., 2008)'
_computing_publication_material
;
SHELXL-97 (Sheldrick, 2008) and local procedures
;
_computing_structure_refinement 'SHELXL-97 (Sheldrick, 2008)'
_computing_structure_solution 'SHELXS-97 (Sheldrick, 2008)'
_diffrn_ambient_temperature 120(2)
_diffrn_detector_area_resol_mean 18
_diffrn_measured_fraction_theta_full 0.999
_diffrn_measured_fraction_theta_max 0.999
_diffrn_measurement_device_type 'Nonius KappaCCD diffractometer'
_diffrn_measurement_method '\w scans at fixed \c = 55\%'
_diffrn_radiation_monochromator graphite
_diffrn_radiation_source 'fine-focus sealed tube'
_diffrn_radiation_type MoK\a
_diffrn_radiation_wavelength 0.71073
_diffrn_reflns_av_R_equivalents 0.068
_diffrn_reflns_av_sigmaI/netI 0.0825
_diffrn_reflns_limit_h_max 21
_diffrn_reflns_limit_h_min -20
_diffrn_reflns_limit_k_max 21
_diffrn_reflns_limit_k_min -21
_diffrn_reflns_limit_l_max 23
_diffrn_reflns_limit_l_min -23
_diffrn_reflns_number 33125
_diffrn_reflns_theta_full 27.48
_diffrn_reflns_theta_max 27.48
_diffrn_reflns_theta_min 1.50
_diffrn_standards_decay_% <2
_exptl_absorpt_coefficient_mu 0.928
_exptl_absorpt_correction_T_max 0.8734
_exptl_absorpt_correction_T_min 0.7372
_exptl_absorpt_correction_type multi-scan
_exptl_absorpt_process_details 'Scalepack (Otwinowski & Minor, 2006)'
_exptl_crystal_colour 'pale green'
_exptl_crystal_density_diffrn 1.529
_exptl_crystal_density_method 'not measured'
_exptl_crystal_description parallelepiped
_exptl_crystal_F_000 2240
_exptl_crystal_size_max 0.35
_exptl_crystal_size_mid 0.15
_exptl_crystal_size_min 0.15
_refine_diff_density_max 0.929
_refine_diff_density_min -0.480
_refine_diff_density_rms 0.075
_refine_ls_abs_structure_details 'Flack H D (1983), Acta Cryst. A39, 876-881'
_refine_ls_abs_structure_Flack 0.077(9)
_refine_ls_extinction_coef 0.00013(5)
_refine_ls_extinction_expression Fc^*^=kFc[1+0.001xFc^2^\l^3^/sin(2\q)]^-1/4^
_refine_ls_extinction_method SHELXL
_refine_ls_goodness_of_fit_ref 0.995
_refine_ls_hydrogen_treatment mixed
_refine_ls_matrix_type full
_refine_ls_number_parameters 648
_refine_ls_number_reflns 10528
_refine_ls_number_restraints 43
_refine_ls_restrained_S_all 0.994
_refine_ls_R_factor_all 0.0961
_refine_ls_R_factor_gt 0.0422
_refine_ls_shift/su_max 0.001
_refine_ls_shift/su_mean 0.000
_refine_ls_structure_factor_coef Fsqd
_refine_ls_weighting_details 'calc w=1/[\s^2^(Fo^2^)+(0.0375P)^2^+0.0000P] where P=(Fo^2^+2Fc^2^)/3'
_refine_ls_weighting_scheme calc
_refine_ls_wR_factor_gt 0.0797
_refine_ls_wR_factor_ref 0.0944
_reflns_number_gt 6625
_reflns_number_total 10528
_reflns_threshold_expression >2sigma(I)
_cod_data_source_file hw5014.cif
_cod_data_source_block 120K_H
_cod_original_cell_volume 4596.2(9)
_cod_original_sg_symbol_H-M 'B 21'
_cod_database_code 2104915

loop_
_symmetry_equiv_pos_as_xyz
'x, y, z'
'-x, y+1/2, -z'
'x+1/2, y, z+1/2'
'-x+1/2, y+1/2, -z+1/2'

loop_
_atom_site_label
_atom_site_type_symbol
_atom_site_fract_x
_atom_site_fract_y
_atom_site_fract_z
_atom_site_U_iso_or_equiv
_atom_site_adp_type
_atom_site_occupancy
_atom_site_symmetry_multiplicity
_atom_site_calc_flag
_atom_site_refinement_flags
_atom_site_disorder_assembly
_atom_site_disorder_group
C1_1 C 0.0440(3) 0.1848(2) 0.0497(2) 0.0360(11) Uani 1 1 d . . .
H1A_1 H 0.0051 0.1425 0.0200 0.043 Uiso 1 1 calc R . .
H1B_1 H 0.1038 0.1708 0.0509 0.043 Uiso 1 1 calc R . .
C2_1 C 0.0200(2) 0.2661(3) 0.0117(2) 0.0297(11) Uani 1 1 d . . .
H2A_1 H 0.0058 0.2605 -0.0456 0.036 Uiso 1 1 calc R . .
H2B_1 H -0.0314 0.2873 0.0248 0.036 Uiso 1 1 calc R . .
C3_1 C 0.0683(3) 0.4040(3) 0.0203(2) 0.0349(11) Uani 1 1 d . . .
H3A_1 H 0.0285 0.4074 -0.0330 0.042 Uiso 1 1 calc R . .
H3B_1 H 0.1210 0.4346 0.0209 0.042 Uiso 1 1 calc R . .
C4_1 C 0.0267(3) 0.4420(2) 0.0765(2) 0.0339(10) Uani 1 1 d . . .
H4A_1 H 0.0140 0.4996 0.0630 0.041 Uiso 1 1 calc R . .
H4B_1 H -0.0281 0.4141 0.0740 0.041 Uiso 1 1 calc R . .
C5_1 C 0.0527(3) 0.4765(2) 0.2088(2) 0.0286(10) Uani 1 1 d . . .
H5A_1 H -0.0094 0.4650 0.1997 0.034 Uiso 1 1 calc R . .
H5B_1 H 0.0598 0.5356 0.2043 0.034 Uiso 1 1 calc R . .
C6_1 C 0.1018(2) 0.4486(2) 0.2884(2) 0.0295(10) Uani 1 1 d . . .
H6A_1 H 0.1643 0.4501 0.2939 0.035 Uiso 1 1 calc R . .
H6B_1 H 0.0899 0.4846 0.3284 0.035 Uiso 1 1 calc R . .
C7_1 C 0.1337(3) 0.3244(2) 0.36009(19) 0.0275(11) Uani 1 1 d . . .
H7A_1 H 0.1325 0.3465 0.4112 0.033 Uiso 1 1 calc R . .
H7B_1 H 0.1930 0.3293 0.3556 0.033 Uiso 1 1 calc R . .
C8_1 C 0.1065(3) 0.2376(2) 0.3537(2) 0.0307(10) Uani 1 1 d . . .
H8A_1 H 0.1415 0.2069 0.3992 0.037 Uiso 1 1 calc R . .
H8B_1 H 0.0453 0.2333 0.3529 0.037 Uiso 1 1 calc R . .
C9_1 C 0.0649(3) 0.1364(2) 0.2546(2) 0.0302(11) Uani 1 1 d . . .
H9A_1 H 0.0047 0.1477 0.2540 0.036 Uiso 1 1 calc R . .
H9B_1 H 0.0854 0.0886 0.2880 0.036 Uiso 1 1 calc R . .
C10_1 C 0.0703(3) 0.1211(2) 0.1734(2) 0.0326(10) Uani 1 1 d . . .
H10A_1 H 0.1310 0.1122 0.1740 0.039 Uiso 1 1 calc R . .
H10B_1 H 0.0368 0.0723 0.1515 0.039 Uiso 1 1 calc R . .
O1_1 O 0.03642(16) 0.19001(15) 0.12670(13) 0.0260(6) Uani 1 1 d . . .
O2_1 O 0.09032(16) 0.32114(16) 0.03863(13) 0.0296(7) Uani 1 1 d . . .
O3_1 O 0.08396(16) 0.43546(15) 0.15281(14) 0.0255(6) Uani 1 1 d . . .
O4_1 O 0.07571(15) 0.36775(15) 0.29904(13) 0.0247(6) Uani 1 1 d . . .
O5_1 O 0.11819(16) 0.20475(14) 0.28343(14) 0.0250(6) Uani 1 1 d . . .
Ni1_1 Ni 0.32489(3) 0.30133(3) 0.19830(2) 0.01471(12) Uani 1 1 d . . .
O6_1 O 0.20247(14) 0.30494(17) 0.20850(13) 0.0206(6) Uani 1 1 d D . .
H6C_1 H 0.1644(15) 0.3383(14) 0.1853(18) 0.031 Uiso 1 1 d D . .
H6D_1 H 0.1739(17) 0.2706(14) 0.2254(19) 0.031 Uiso 1 1 d D . .
O7_1 O 0.44400(14) 0.30920(15) 0.18203(12) 0.0174(6) Uani 1 1 d D . .
H7C_1 H 0.4845(14) 0.3205(17) 0.2219(12) 0.026 Uiso 1 1 d D . .
H7D_1 H 0.4662(18) 0.2733(15) 0.1603(15) 0.026 Uiso 1 1 d D . .
O8_1 O 0.27301(16) 0.32593(15) 0.08236(13) 0.0215(6) Uani 1 1 d D . .
H8C_1 H 0.2205(8) 0.3179(19) 0.0621(17) 0.032 Uiso 1 1 d D . .
H8D_1 H 0.2861(18) 0.3614(16) 0.0544(16) 0.032 Uiso 1 1 d D . .
O9_1 O 0.34129(16) 0.42139(13) 0.23105(13) 0.0207(6) Uani 1 1 d D . .
H9C_1 H 0.3111(19) 0.4502(18) 0.1950(11) 0.031 Uiso 1 1 d D . .
H9D_1 H 0.327(2) 0.437(2) 0.2706(10) 0.031 Uiso 1 1 d D . .
O10_1 O 0.37342(16) 0.26927(14) 0.31361(12) 0.0196(6) Uani 1 1 d D . .
H10C_1 H 0.375(2) 0.3054(12) 0.3480(13) 0.029 Uiso 1 1 d D . .
H10D_1 H 0.362(2) 0.2273(10) 0.3364(16) 0.029 Uiso 1 1 d D . .
O11_1 O 0.32042(17) 0.18079(14) 0.17152(14) 0.0236(6) Uani 1 1 d D . .
H11C_1 H 0.299(2) 0.1559(19) 0.2019(13) 0.035 Uiso 1 1 d D . .
H11D_1 H 0.295(2) 0.163(2) 0.1270(8) 0.035 Uiso 1 1 d D . .
N1_1 N 0.32408(19) 0.43316(18) 0.43259(16) 0.0201(7) Uani 1 1 d . . .
O12_1 O 0.34965(17) 0.36244(15) 0.43285(13) 0.0292(7) Uani 1 1 d . . .
O13_1 O 0.30127(17) 0.45883(14) 0.48992(13) 0.0286(7) Uani 1 1 d . . .
O14_1 O 0.3214(2) 0.47851(16) 0.37652(15) 0.0345(8) Uani 1 1 d . . .
N2_1 N 0.2826(2) 0.08080(18) 0.34577(17) 0.0247(8) Uani 1 1 d . . .
O15_1 O 0.27135(16) 0.07636(13) 0.27387(13) 0.0244(6) Uani 1 1 d . . .
O16_1 O 0.24558(18) 0.03254(14) 0.37886(13) 0.0327(7) Uani 1 1 d . . .
O17_1 O 0.3309(2) 0.13375(17) 0.38519(15) 0.0439(9) Uani 1 1 d . . .
O18_1 O 0.2543(5) 0.1253(3) 0.0247(3) 0.0380(17) Uani 0.733(13) 1 d PD A 1
O18'_1 O 0.3001(13) 0.1058(10) 0.0372(9) 0.0380(17) Uani 0.267(13) 1 d P A 2
H18C_1 H 0.290(3) 0.130(2) -0.001(2) 0.057 Uiso 1 1 d D . .
H18D_1 H 0.243(3) 0.0757(9) 0.023(2) 0.057 Uiso 1 1 d D . .
C1_2 C 0.5307(3) 0.2272(2) 0.0229(2) 0.0278(10) Uani 1 1 d . . .
H1A_2 H 0.4864 0.1953 -0.0152 0.033 Uiso 1 1 calc R . .
H1B_2 H 0.5879 0.2116 0.0179 0.033 Uiso 1 1 calc R . .
C2_2 C 0.5157(2) 0.3159(2) 0.0071(2) 0.0266(10) Uani 1 1 d . . .
H2A_2 H 0.4998 0.3260 -0.0498 0.032 Uiso 1 1 calc R . .
H2B_2 H 0.4678 0.3346 0.0269 0.032 Uiso 1 1 calc R . .
C3_2 C 0.5785(3) 0.4453(2) 0.0460(2) 0.0330(10) Uani 1 1 d . . .
H3A_2 H 0.5380 0.4625 -0.0041 0.040 Uiso 1 1 calc R . .
H3B_2 H 0.6338 0.4737 0.0519 0.040 Uiso 1 1 calc R . .
C4_2 C 0.5423(2) 0.4688(2) 0.1127(2) 0.0269(9) Uani 1 1 d . . .
H4A_2 H 0.5374 0.5283 0.1151 0.032 Uiso 1 1 calc R . .
H4B_2 H 0.4844 0.4451 0.1045 0.032 Uiso 1 1 calc R . .
C5_2 C 0.5764(3) 0.4682(2) 0.2503(2) 0.0280(10) Uani 1 1 d . . .
H5A_2 H 0.5134 0.4645 0.2417 0.034 Uiso 1 1 calc R . .
H5B_2 H 0.5937 0.5255 0.2601 0.034 Uiso 1 1 calc R . .
C6_2 C 0.6217(2) 0.4178(2) 0.31899(19) 0.0260(9) Uani 1 1 d . . .
H6A_2 H 0.6830 0.4114 0.3208 0.031 Uiso 1 1 calc R . .
H6B_2 H 0.6188 0.4443 0.3678 0.031 Uiso 1 1 calc R . .
C7_2 C 0.6298(2) 0.2785(2) 0.36015(19) 0.0276(11) Uani 1 1 d . . .
H7A_2 H 0.6291 0.2866 0.4148 0.033 Uiso 1 1 calc R . .
H7B_2 H 0.6903 0.2799 0.3584 0.033 Uiso 1 1 calc R . .
C8_2 C 0.5898(3) 0.1991(2) 0.3306(2) 0.0290(10) Uani 1 1 d . . .
H8A_2 H 0.6162 0.1552 0.3671 0.035 Uiso 1 1 calc R . .
H8B_2 H 0.5273 0.2002 0.3251 0.035 Uiso 1 1 calc R . .
C9_2 C 0.5526(3) 0.1247(2) 0.2099(2) 0.0254(10) Uani 1 1 d . . .
H9A_2 H 0.4920 0.1309 0.2106 0.030 Uiso 1 1 calc R . .
H9B_2 H 0.5730 0.0705 0.2307 0.030 Uiso 1 1 calc R . .
C10_2 C 0.5591(3) 0.1332(2) 0.1279(2) 0.0284(10) Uani 1 1 d . . .
H10A_2 H 0.6198 0.1282 0.1273 0.034 Uiso 1 1 calc R . .
H10B_2 H 0.5251 0.0905 0.0942 0.034 Uiso 1 1 calc R . .
O1_2 O 0.52626(16) 0.21132(14) 0.10024(13) 0.0230(6) Uani 1 1 d . . .
O2_2 O 0.59208(16) 0.35946(17) 0.04455(13) 0.0273(7) Uani 1 1 d . . .
O3_2 O 0.59828(16) 0.43964(15) 0.18275(13) 0.0263(6) Uani 1 1 d . . .
O4_2 O 0.58119(16) 0.34122(15) 0.31158(14) 0.0254(6) Uani 1 1 d . . .
O5_2 O 0.60483(16) 0.18621(14) 0.25644(13) 0.0222(6) Uani 1 1 d . . .
Ni2_2 Ni 0.82460(3) 0.29732(3) 0.19647(2) 0.01488(12) Uani 1 1 d . . .
O6_2 O 0.70289(14) 0.29985(17) 0.20843(13) 0.0201(5) Uani 1 1 d D . .
H6C_2 H 0.6694(17) 0.3381(13) 0.1916(19) 0.030 Uiso 1 1 d D . .
H6D_2 H 0.6741(18) 0.2659(14) 0.2242(19) 0.030 Uiso 1 1 d D . .
O7_2 O 0.94349(14) 0.30409(16) 0.17920(12) 0.0163(5) Uani 1 1 d D . .
H7C_2 H 0.9822(15) 0.3229(16) 0.2160(13) 0.024 Uiso 1 1 d D . .
H7D_2 H 0.9666(17) 0.2647(13) 0.1634(16) 0.024 Uiso 1 1 d D . .
O8_2 O 0.77055(16) 0.32820(14) 0.08173(14) 0.0204(6) Uani 1 1 d D . .
H8C_2 H 0.7198(9) 0.3404(19) 0.077(2) 0.031 Uiso 1 1 d D . .
H8D_2 H 0.7919(17) 0.3680(13) 0.0653(19) 0.031 Uiso 1 1 d D . .
O9_2 O 0.84475(16) 0.41468(13) 0.23473(13) 0.0204(6) Uani 1 1 d D . .
H9C_2 H 0.818(2) 0.4481(16) 0.2024(12) 0.031 Uiso 1 1 d D . .
H9D_2 H 0.849(2) 0.4342(18) 0.2784(8) 0.031 Uiso 1 1 d D . .
O10_2 O 0.87473(16) 0.26276(14) 0.31149(13) 0.0194(6) Uani 1 1 d D . .
H10C_2 H 0.866(2) 0.2981(12) 0.3423(15) 0.029 Uiso 1 1 d D . .
H10D_2 H 0.857(2) 0.2199(10) 0.3271(17) 0.029 Uiso 1 1 d D . .
O11_2 O 0.81744(17) 0.17766(14) 0.16713(13) 0.0207(6) Uani 1 1 d D . .
H11C_2 H 0.795(2) 0.1487(18) 0.1954(14) 0.031 Uiso 1 1 d D . .
H11D_2 H 0.796(2) 0.1574(18) 0.1223(8) 0.031 Uiso 1 1 d D . .
N1_2 N 0.83217(19) 0.42393(18) 0.43409(16) 0.0218(7) Uani 1 1 d . . .
O12_2 O 0.82524(16) 0.34929(15) 0.42184(13) 0.0260(6) Uani 1 1 d . . .
O13_2 O 0.81935(18) 0.45217(15) 0.49479(14) 0.0329(7) Uani 1 1 d . . .
O14_2 O 0.8509(2) 0.46874(16) 0.38591(15) 0.0413(9) Uani 1 1 d . . .
N2_2 N 0.7667(2) 0.08140(17) 0.33450(17) 0.0240(7) Uani 1 1 d . . .
O15_2 O 0.76018(16) 0.07464(13) 0.26374(13) 0.0260(6) Uani 1 1 d . . .
O16_2 O 0.72552(18) 0.03519(13) 0.36624(13) 0.0272(6) Uani 1 1 d . . .
O17_2 O 0.8145(2) 0.13417(16) 0.37518(15) 0.0358(8) Uani 1 1 d . . .
O18_2 O 0.7450(3) 0.11841(19) 0.02300(19) 0.0584(10) Uani 1 1 d D . .
H18C_2 H 0.7967(12) 0.100(3) 0.028(3) 0.088 Uiso 1 1 d D . .
H18D_2 H 0.718(2) 0.0733(15) 0.019(3) 0.088 Uiso 1 1 d D . .

loop_
_atom_site_aniso_label
_atom_site_aniso_U_11
_atom_site_aniso_U_22
_atom_site_aniso_U_33
_atom_site_aniso_U_23
_atom_site_aniso_U_13
_atom_site_aniso_U_12
C1_1 0.033(3) 0.045(3) 0.029(2) -0.019(2) 0.0056(19) 0.003(2)
C2_1 0.021(2) 0.050(3) 0.0172(19) -0.0071(18) 0.0047(18) -0.002(2)
C3_1 0.033(3) 0.046(3) 0.026(2) 0.010(2) 0.0101(19) 0.004(2)
C4_1 0.026(3) 0.035(2) 0.040(2) 0.011(2) 0.009(2) 0.005(2)
C5_1 0.026(3) 0.019(2) 0.042(3) -0.0061(19) 0.013(2) 0.000(2)
C6_1 0.026(2) 0.030(2) 0.037(2) -0.0130(19) 0.016(2) -0.010(2)
C7_1 0.019(2) 0.046(3) 0.0178(19) -0.0047(18) 0.0063(18) 0.000(2)
C8_1 0.025(2) 0.044(3) 0.027(2) 0.0090(19) 0.0133(19) 0.009(2)
C9_1 0.027(3) 0.018(2) 0.044(3) 0.007(2) 0.006(2) 0.001(2)
C10_1 0.028(3) 0.020(2) 0.047(3) -0.006(2) 0.006(2) 0.004(2)
O1_1 0.0263(16) 0.0254(15) 0.0293(15) -0.0067(12) 0.0129(12) 0.0027(13)
O2_1 0.0182(16) 0.045(2) 0.0229(13) -0.0021(12) 0.0014(11) 0.0018(13)
O3_1 0.0213(16) 0.0277(15) 0.0288(14) -0.0036(12) 0.0090(12) 0.0035(13)
O4_1 0.0197(16) 0.0284(15) 0.0243(14) -0.0004(12) 0.0037(12) -0.0036(13)
O5_1 0.0239(16) 0.0243(15) 0.0305(14) 0.0025(12) 0.0134(12) -0.0001(13)
Ni1_1 0.0145(3) 0.0156(2) 0.0149(2) -0.0006(2) 0.00550(19) -0.0009(2)
O6_1 0.0124(14) 0.0272(15) 0.0239(13) 0.0111(13) 0.0082(11) 0.0025(14)
O7_1 0.0135(14) 0.0212(15) 0.0183(12) -0.0048(11) 0.0060(10) 0.0012(12)
O8_1 0.0155(15) 0.0320(16) 0.0164(12) 0.0066(11) 0.0034(11) -0.0043(12)
O9_1 0.0260(16) 0.0185(14) 0.0215(13) -0.0013(11) 0.0128(12) 0.0028(12)
O10_1 0.0256(16) 0.0197(13) 0.0123(12) -0.0012(10) 0.0035(11) 0.0005(13)
O11_1 0.0358(18) 0.0165(13) 0.0210(13) -0.0008(11) 0.0122(13) -0.0048(12)
N1_1 0.021(2) 0.0196(18) 0.0194(16) -0.0027(13) 0.0049(14) -0.0052(15)
O12_1 0.0377(18) 0.0248(16) 0.0233(14) -0.0009(11) 0.0057(12) 0.0150(14)
O13_1 0.0422(19) 0.0265(15) 0.0223(14) 0.0011(12) 0.0177(13) 0.0069(14)
O14_1 0.056(2) 0.0258(16) 0.0248(15) 0.0008(13) 0.0171(15) -0.0072(15)
N2_1 0.029(2) 0.0200(18) 0.0264(18) 0.0038(15) 0.0099(16) -0.0017(16)
O15_1 0.0334(17) 0.0242(14) 0.0180(14) 0.0008(11) 0.0113(12) 0.0007(13)
O16_1 0.051(2) 0.0277(15) 0.0241(14) -0.0012(12) 0.0191(14) -0.0111(15)
O17_1 0.065(2) 0.0299(17) 0.0295(17) -0.0026(14) 0.0009(15) -0.0231(17)
O18_1 0.057(5) 0.031(3) 0.029(2) -0.007(2) 0.015(3) -0.014(3)
O18'_1 0.057(5) 0.031(3) 0.029(2) -0.007(2) 0.015(3) -0.014(3)
C1_2 0.030(3) 0.035(2) 0.019(2) -0.0090(17) 0.0090(18) -0.005(2)
C2_2 0.016(2) 0.039(3) 0.0225(19) -0.0002(18) 0.0004(16) -0.0062(19)
C3_2 0.036(3) 0.027(2) 0.032(2) 0.0119(18) 0.003(2) -0.002(2)
C4_2 0.023(2) 0.021(2) 0.035(2) 0.0050(18) 0.0060(19) 0.0038(19)
C5_2 0.019(2) 0.022(2) 0.049(3) -0.012(2) 0.019(2) -0.0029(19)
C6_2 0.022(2) 0.029(2) 0.029(2) -0.0135(18) 0.0092(18) -0.0011(19)
C7_2 0.022(2) 0.045(3) 0.0162(18) -0.0002(19) 0.0050(17) 0.005(2)
C8_2 0.029(3) 0.037(2) 0.024(2) 0.0072(19) 0.0111(18) 0.002(2)
C9_2 0.022(2) 0.017(2) 0.037(2) 0.0054(19) 0.008(2) -0.0026(19)
C10_2 0.030(3) 0.017(2) 0.039(3) -0.0022(19) 0.010(2) 0.0037(19)
O1_2 0.0276(16) 0.0228(14) 0.0226(13) 0.0001(11) 0.0138(12) 0.0032(12)
O2_2 0.0249(17) 0.0302(16) 0.0267(14) 0.0044(12) 0.0069(12) 0.0024(14)
O3_2 0.0254(16) 0.0265(15) 0.0263(14) 0.0003(12) 0.0060(12) 0.0010(13)
O4_2 0.0179(15) 0.0271(15) 0.0304(14) -0.0053(12) 0.0053(12) -0.0014(13)
O5_2 0.0236(16) 0.0202(14) 0.0250(14) 0.0040(11) 0.0103(12) 0.0005(12)
Ni2_2 0.0149(3) 0.0149(2) 0.0153(2) 0.0009(2) 0.00508(19) 0.0001(2)
O6_2 0.0132(14) 0.0243(14) 0.0258(13) 0.0073(14) 0.0105(11) 0.0034(14)
O7_2 0.0131(14) 0.0169(13) 0.0206(12) -0.0028(12) 0.0075(10) 0.0006(13)
O8_2 0.0177(16) 0.0243(14) 0.0209(13) 0.0068(11) 0.0080(12) 0.0016(12)
O9_2 0.0254(16) 0.0179(14) 0.0173(12) -0.0002(11) 0.0052(12) 0.0013(12)
O10_2 0.0204(15) 0.0163(13) 0.0198(13) 0.0007(10) 0.0031(11) -0.0023(13)
O11_2 0.0302(17) 0.0158(13) 0.0182(13) -0.0004(11) 0.0100(12) -0.0037(12)
N1_2 0.022(2) 0.024(2) 0.0196(16) -0.0002(14) 0.0059(14) -0.0040(15)
O12_2 0.0297(17) 0.0219(15) 0.0249(13) -0.0009(11) 0.0051(12) -0.0007(13)
O13_2 0.054(2) 0.0276(16) 0.0219(14) -0.0028(12) 0.0180(14) -0.0010(14)
O14_2 0.074(3) 0.0284(16) 0.0285(16) -0.0024(13) 0.0258(16) -0.0217(17)
N2_2 0.034(2) 0.0126(16) 0.0256(18) 0.0012(14) 0.0082(16) 0.0028(16)
O15_2 0.0360(18) 0.0240(15) 0.0226(15) 0.0033(11) 0.0161(13) 0.0013(13)
O16_2 0.0426(18) 0.0177(13) 0.0259(14) 0.0016(11) 0.0168(13) -0.0097(13)
O17_2 0.048(2) 0.0285(16) 0.0285(16) 0.0020(13) 0.0070(15) -0.0154(15)
O18_2 0.092(3) 0.050(2) 0.0341(17) -0.0153(16) 0.020(2) -0.019(2)

loop_
_atom_type_symbol
_atom_type_description
_atom_type_scat_dispersion_real
_atom_type_scat_dispersion_imag
_atom_type_scat_source
C C 0.0033 0.0016 'International Tables Vol C Tables 4.2.6.8 and 6.1.1.4'
H H 0.0000 0.0000 'International Tables Vol C Tables 4.2.6.8 and 6.1.1.4'
N N 0.0061 0.0033 'International Tables Vol C Tables 4.2.6.8 and 6.1.1.4'
O O 0.0106 0.0060 'International Tables Vol C Tables 4.2.6.8 and 6.1.1.4'
Ni Ni 0.3393 1.1124 'International Tables Vol C Tables 4.2.6.8 and 6.1.1.4'

loop_
_geom_angle_atom_site_label_1
_geom_angle_atom_site_label_2
_geom_angle_atom_site_label_3
_geom_angle
_geom_angle_site_symmetry_1
_geom_angle_site_symmetry_3
_geom_angle_publ_flag
O1_1 C1_1 C2_1 107.5(3) . . no
O1_1 C1_1 H1A_1 110.2 . . no
C2_1 C1_1 H1A_1 110.2 . . no
O1_1 C1_1 H1B_1 110.2 . . no
C2_1 C1_1 H1B_1 110.2 . . no
H1A_1 C1_1 H1B_1 108.5 . . no
O2_1 C2_1 C1_1 109.7(3) . . no
O2_1 C2_1 H2A_1 109.7 . . no
C1_1 C2_1 H2A_1 109.7 . . no
O2_1 C2_1 H2B_1 109.7 . . no
C1_1 C2_1 H2B_1 109.7 . . no
H2A_1 C2_1 H2B_1 108.2 . . no
O2_1 C3_1 C4_1 112.3(3) . . no
O2_1 C3_1 H3A_1 109.1 . . no
C4_1 C3_1 H3A_1 109.1 . . no
O2_1 C3_1 H3B_1 109.1 . . no
C4_1 C3_1 H3B_1 109.1 . . no
H3A_1 C3_1 H3B_1 107.9 . . no
O3_1 C4_1 C3_1 108.5(3) . . no
O3_1 C4_1 H4A_1 110.0 . . no
C3_1 C4_1 H4A_1 110.0 . . no
O3_1 C4_1 H4B_1 110.0 . . no
C3_1 C4_1 H4B_1 110.0 . . no
H4A_1 C4_1 H4B_1 108.4 . . no
O3_1 C5_1 C6_1 108.9(3) . . no
O3_1 C5_1 H5A_1 109.9 . . no
C6_1 C5_1 H5A_1 109.9 . . no
O3_1 C5_1 H5B_1 109.9 . . no
C6_1 C5_1 H5B_1 109.9 . . no
H5A_1 C5_1 H5B_1 108.3 . . no
O4_1 C6_1 C5_1 108.5(3) . . no
O4_1 C6_1 H6A_1 110.0 . . no
C5_1 C6_1 H6A_1 110.0 . . no
O4_1 C6_1 H6B_1 110.0 . . no
C5_1 C6_1 H6B_1 110.0 . . no
H6A_1 C6_1 H6B_1 108.4 . . no
O4_1 C7_1 C8_1 108.1(3) . . no
O4_1 C7_1 H7A_1 110.1 . . no
C8_1 C7_1 H7A_1 110.1 . . no
O4_1 C7_1 H7B_1 110.1 . . no
C8_1 C7_1 H7B_1 110.1 . . no
H7A_1 C7_1 H7B_1 108.4 . . no
O5_1 C8_1 C7_1 108.8(3) . . no
O5_1 C8_1 H8A_1 109.9 . . no
C7_1 C8_1 H8A_1 109.9 . . no
O5_1 C8_1 H8B_1 109.9 . . no
C7_1 C8_1 H8B_1 109.9 . . no
H8A_1 C8_1 H8B_1 108.3 . . no
O5_1 C9_1 C10_1 106.7(3) . . no
O5_1 C9_1 H9A_1 110.4 . . no
C10_1 C9_1 H9A_1 110.4 . . no
O5_1 C9_1 H9B_1 110.4 . . no
C10_1 C9_1 H9B_1 110.4 . . no
H9A_1 C9_1 H9B_1 108.6 . . no
O1_1 C10_1 C9_1 108.2(3) . . no
O1_1 C10_1 H10A_1 110.1 . . no
C9_1 C10_1 H10A_1 110.1 . . no
O1_1 C10_1 H10B_1 110.1 . . no
C9_1 C10_1 H10B_1 110.1 . . no
H10A_1 C10_1 H10B_1 108.4 . . no
C1_1 O1_1 C10_1 113.2(3) . . no
C3_1 O2_1 C2_1 114.1(3) . . no
C5_1 O3_1 C4_1 112.0(3) . . no
C7_1 O4_1 C6_1 114.8(3) . . no
C9_1 O5_1 C8_1 113.7(3) . . no
O7_1 Ni1_1 O6_1 173.88(11) . . no
O7_1 Ni1_1 O8_1 88.71(10) . . no
O6_1 Ni1_1 O8_1 87.31(10) . . no
O7_1 Ni1_1 O11_1 90.07(10) . . no
O6_1 Ni1_1 O11_1 94.48(11) . . no
O8_1 Ni1_1 O11_1 88.82(10) . . no
O7_1 Ni1_1 O10_1 92.87(9) . . no
O6_1 Ni1_1 O10_1 91.38(10) . . no
O8_1 Ni1_1 O10_1 176.27(10) . . no
O11_1 Ni1_1 O10_1 87.81(9) . . no
O7_1 Ni1_1 O9_1 85.86(10) . . no
O6_1 Ni1_1 O9_1 89.83(11) . . no
O8_1 Ni1_1 O9_1 94.55(9) . . no
O11_1 Ni1_1 O9_1 174.66(11) . . no
O10_1 Ni1_1 O9_1 88.94(9) . . no
Ni1_1 O6_1 H6C_1 125(2) . . no
Ni1_1 O6_1 H6D_1 131(2) . . no
H6C_1 O6_1 H6D_1 102.6(15) . . no
Ni1_1 O7_1 H7C_1 116(2) . . no
Ni1_1 O7_1 H7D_1 124(2) . . no
H7C_1 O7_1 H7D_1 102.4(15) . . no
Ni1_1 O8_1 H8C_1 119(2) . . no
Ni1_1 O8_1 H8D_1 130(2) . . no
H8C_1 O8_1 H8D_1 104.5(15) . . no
Ni1_1 O9_1 H9C_1 109(2) . . no
Ni1_1 O9_1 H9D_1 120(2) . . no
H9C_1 O9_1 H9D_1 103.3(15) . . no
Ni1_1 O10_1 H10C_1 118(2) . . no
Ni1_1 O10_1 H10D_1 128(2) . . no
H10C_1 O10_1 H10D_1 100.9(14) . . no
Ni1_1 O11_1 H11C_1 109(2) . . no
Ni1_1 O11_1 H11D_1 122(2) . . no
H11C_1 O11_1 H11D_1 105.0(16) . . no
O12_1 N1_1 O14_1 120.5(3) . . no
O12_1 N1_1 O13_1 119.3(3) . . no
O14_1 N1_1 O13_1 120.2(3) . . no
O16_1 N2_1 O15_1 120.1(3) . . no
O16_1 N2_1 O17_1 119.4(3) . . no
O15_1 N2_1 O17_1 120.5(3) . . no
H18C_1 O18_1 H18D_1 104.5(16) . . no
H18C_1 O18'_1 H18D_1 95(3) . . no
O1_2 C1_2 C2_2 108.1(3) . . no
O1_2 C1_2 H1A_2 110.1 . . no
C2_2 C1_2 H1A_2 110.1 . . no
O1_2 C1_2 H1B_2 110.1 . . no
C2_2 C1_2 H1B_2 110.1 . . no
H1A_2 C1_2 H1B_2 108.4 . . no
O2_2 C2_2 C1_2 109.5(3) . . no
O2_2 C2_2 H2A_2 109.8 . . no
C1_2 C2_2 H2A_2 109.8 . . no
O2_2 C2_2 H2B_2 109.8 . . no
C1_2 C2_2 H2B_2 109.8 . . no
H2A_2 C2_2 H2B_2 108.2 . . no
O2_2 C3_2 C4_2 111.1(3) . . no
O2_2 C3_2 H3A_2 109.4 . . no
C4_2 C3_2 H3A_2 109.4 . . no
O2_2 C3_2 H3B_2 109.4 . . no
C4_2 C3_2 H3B_2 109.4 . . no
H3A_2 C3_2 H3B_2 108.0 . . no
O3_2 C4_2 C3_2 108.5(3) . . no
O3_2 C4_2 H4A_2 110.0 . . no
C3_2 C4_2 H4A_2 110.0 . . no
O3_2 C4_2 H4B_2 110.0 . . no
C3_2 C4_2 H4B_2 110.0 . . no
H4A_2 C4_2 H4B_2 108.4 . . no
O3_2 C5_2 C6_2 109.2(3) . . no
O3_2 C5_2 H5A_2 109.8 . . no
C6_2 C5_2 H5A_2 109.8 . . no
O3_2 C5_2 H5B_2 109.8 . . no
C6_2 C5_2 H5B_2 109.8 . . no
H5A_2 C5_2 H5B_2 108.3 . . no
O4_2 C6_2 C5_2 108.3(3) . . no
O4_2 C6_2 H6A_2 110.0 . . no
C5_2 C6_2 H6A_2 110.0 . . no
O4_2 C6_2 H6B_2 110.0 . . no
C5_2 C6_2 H6B_2 110.0 . . no
H6A_2 C6_2 H6B_2 108.4 . . no
O4_2 C7_2 C8_2 108.2(3) . . no
O4_2 C7_2 H7A_2 110.1 . . no
C8_2 C7_2 H7A_2 110.1 . . no
O4_2 C7_2 H7B_2 110.1 . . no
C8_2 C7_2 H7B_2 110.1 . . no
H7A_2 C7_2 H7B_2 108.4 . . no
O5_2 C8_2 C7_2 106.8(3) . . no
O5_2 C8_2 H8A_2 110.4 . . no
C7_2 C8_2 H8A_2 110.4 . . no
O5_2 C8_2 H8B_2 110.4 . . no
C7_2 C8_2 H8B_2 110.4 . . no
H8A_2 C8_2 H8B_2 108.6 . . no
O5_2 C9_2 C10_2 107.8(3) . . no
O5_2 C9_2 H9A_2 110.1 . . no
C10_2 C9_2 H9A_2 110.1 . . no
O5_2 C9_2 H9B_2 110.1 . . no
C10_2 C9_2 H9B_2 110.1 . . no
H9A_2 C9_2 H9B_2 108.5 . . no
O1_2 C10_2 C9_2 107.5(3) . . no
O1_2 C10_2 H10A_2 110.2 . . no
C9_2 C10_2 H10A_2 110.2 . . no
O1_2 C10_2 H10B_2 110.2 . . no
C9_2 C10_2 H10B_2 110.2 . . no
H10A_2 C10_2 H10B_2 108.5 . . no
C1_2 O1_2 C10_2 112.6(3) . . no
C2_2 O2_2 C3_2 113.0(3) . . no
C4_2 O3_2 C5_2 112.8(3) . . no
C6_2 O4_2 C7_2 115.4(3) . . no
C8_2 O5_2 C9_2 114.7(3) . . no
O7_2 Ni2_2 O11_2 90.11(10) . . no
O7_2 Ni2_2 O6_2 174.96(11) . . no
O11_2 Ni2_2 O6_2 93.45(11) . . no
O7_2 Ni2_2 O9_2 86.01(10) . . no
O11_2 Ni2_2 O9_2 173.61(10) . . no
O6_2 Ni2_2 O9_2 90.76(11) . . no
O7_2 Ni2_2 O8_2 89.42(10) . . no
O11_2 Ni2_2 O8_2 90.41(9) . . no
O6_2 Ni2_2 O8_2 86.99(10) . . no
O9_2 Ni2_2 O8_2 94.62(9) . . no
O7_2 Ni2_2 O10_2 92.47(9) . . no
O11_2 Ni2_2 O10_2 88.02(9) . . no
O6_2 Ni2_2 O10_2 91.23(9) . . no
O9_2 Ni2_2 O10_2 87.08(9) . . no
O8_2 Ni2_2 O10_2 177.54(10) . . no
Ni2_2 O6_2 H6C_2 122(2) . . no
Ni2_2 O6_2 H6D_2 132(2) . . no
H6C_2 O6_2 H6D_2 105.5(16) . . no
Ni2_2 O7_2 H7C_2 116(2) . . no
Ni2_2 O7_2 H7D_2 123(2) . . no
H7C_2 O7_2 H7D_2 104.3(15) . . no
Ni2_2 O8_2 H8C_2 107(2) . . no
Ni2_2 O8_2 H8D_2 116(2) . . no
H8C_2 O8_2 H8D_2 106.0(16) . . no
Ni2_2 O9_2 H9C_2 113(2) . . no
Ni2_2 O9_2 H9D_2 130(2) . . no
H9C_2 O9_2 H9D_2 106.2(16) . . no
Ni2_2 O10_2 H10C_2 112(2) . . no
Ni2_2 O10_2 H10D_2 119(2) . . no
H10C_2 O10_2 H10D_2 103.6(15) . . no
Ni2_2 O11_2 H11C_2 113(2) . . no
Ni2_2 O11_2 H11D_2 127(2) . . no
H11C_2 O11_2 H11D_2 102.1(15) . . no
O14_2 N1_2 O13_2 120.9(3) . . no
O14_2 N1_2 O12_2 119.7(3) . . no
O13_2 N1_2 O12_2 119.4(3) . . no
O15_2 N2_2 O16_2 120.2(3) . . no
O15_2 N2_2 O17_2 120.9(3) . . no
O16_2 N2_2 O17_2 118.9(3) . . no
H18C_2 O18_2 H18D_2 99.0(15) . . no

loop_
_geom_bond_atom_site_label_1
_geom_bond_atom_site_label_2
_geom_bond_distance
_geom_bond_site_symmetry_2
_geom_bond_publ_flag
C1_1 O1_1 1.420(4) . no
C1_1 C2_1 1.507(5) . no
C1_1 H1A_1 0.9900 . no
C1_1 H1B_1 0.9900 . no
C2_1 O2_1 1.431(4) . no
C2_1 H2A_1 0.9900 . no
C2_1 H2B_1 0.9900 . no
C3_1 O2_1 1.431(4) . no
C3_1 C4_1 1.497(5) . no
C3_1 H3A_1 0.9900 . no
C3_1 H3B_1 0.9900 . no
C4_1 O3_1 1.421(4) . no
C4_1 H4A_1 0.9900 . no
C4_1 H4B_1 0.9900 . no
C5_1 O3_1 1.417(4) . no
C5_1 C6_1 1.494(5) . no
C5_1 H5A_1 0.9900 . no
C5_1 H5B_1 0.9900 . no
C6_1 O4_1 1.431(4) . no
C6_1 H6A_1 0.9900 . no
C6_1 H6B_1 0.9900 . no
C7_1 O4_1 1.417(4) . no
C7_1 C8_1 1.497(5) . no
C7_1 H7A_1 0.9900 . no
C7_1 H7B_1 0.9900 . no
C8_1 O5_1 1.429(4) . no
C8_1 H8A_1 0.9900 . no
C8_1 H8B_1 0.9900 . no
C9_1 O5_1 1.428(4) . no
C9_1 C10_1 1.501(5) . no
C9_1 H9A_1 0.9900 . no
C9_1 H9B_1 0.9900 . no
C10_1 O1_1 1.427(4) . no
C10_1 H10A_1 0.9900 . no
C10_1 H10B_1 0.9900 . no
Ni1_1 O7_1 2.035(2) . no
Ni1_1 O6_1 2.043(2) . no
Ni1_1 O8_1 2.046(2) . no
Ni1_1 O11_1 2.047(2) . no
Ni1_1 O10_1 2.058(2) . no
Ni1_1 O9_1 2.066(2) . no
O6_1 H6C_1 0.844(10) . no
O6_1 H6D_1 0.841(10) . no
O7_1 H7C_1 0.843(10) . no
O7_1 H7D_1 0.844(10) . no
O8_1 H8C_1 0.836(10) . no
O8_1 H8D_1 0.835(10) . no
O9_1 H9C_1 0.840(10) . no
O9_1 H9D_1 0.843(10) . no
O10_1 H10C_1 0.855(10) . no
O10_1 H10D_1 0.852(10) . no
O11_1 H11C_1 0.830(10) . no
O11_1 H11D_1 0.840(10) . no
N1_1 O12_1 1.241(4) . no
N1_1 O14_1 1.243(3) . no
N1_1 O13_1 1.257(3) . no
N2_1 O16_1 1.244(3) . no
N2_1 O15_1 1.249(3) . no
N2_1 O17_1 1.251(4) . no
O18_1 H18C_1 0.837(10) . no
O18_1 H18D_1 0.838(10) . no
O18'_1 H18C_1 0.78(4) . no
O18'_1 H18D_1 1.01(3) . no
C1_2 O1_2 1.430(4) . no
C1_2 C2_2 1.502(5) . no
C1_2 H1A_2 0.9900 . no
C1_2 H1B_2 0.9900 . no
C2_2 O2_2 1.424(4) . no
C2_2 H2A_2 0.9900 . no
C2_2 H2B_2 0.9900 . no
C3_2 O2_2 1.439(4) . no
C3_2 C4_2 1.521(5) . no
C3_2 H3A_2 0.9900 . no
C3_2 H3B_2 0.9900 . no
C4_2 O3_2 1.408(4) . no
C4_2 H4A_2 0.9900 . no
C4_2 H4B_2 0.9900 . no
C5_2 O3_2 1.432(4) . no
C5_2 C6_2 1.494(5) . no
C5_2 H5A_2 0.9900 . no
C5_2 H5B_2 0.9900 . no
C6_2 O4_2 1.416(4) . no
C6_2 H6A_2 0.9900 . no
C6_2 H6B_2 0.9900 . no
C7_2 O4_2 1.436(4) . no
C7_2 C8_2 1.495(5) . no
C7_2 H7A_2 0.9900 . no
C7_2 H7B_2 0.9900 . no
C8_2 O5_2 1.430(4) . no
C8_2 H8A_2 0.9900 . no
C8_2 H8B_2 0.9900 . no
C9_2 O5_2 1.431(4) . no
C9_2 C10_2 1.506(5) . no
C9_2 H9A_2 0.9900 . no
C9_2 H9B_2 0.9900 . no
C10_2 O1_2 1.431(4) . no
C10_2 H10A_2 0.9900 . no
C10_2 H10B_2 0.9900 . no
Ni2_2 O7_2 2.038(2) . no
Ni2_2 O11_2 2.043(2) . no
Ni2_2 O6_2 2.043(2) . no
Ni2_2 O9_2 2.053(2) . no
Ni2_2 O8_2 2.055(2) . no
Ni2_2 O10_2 2.067(2) . no
O6_2 H6C_2 0.834(10) . no
O6_2 H6D_2 0.829(10) . no
O7_2 H7C_2 0.831(10) . no
O7_2 H7D_2 0.840(10) . no
O8_2 H8C_2 0.828(10) . no
O8_2 H8D_2 0.834(10) . no
O9_2 H9C_2 0.831(10) . no
O9_2 H9D_2 0.831(10) . no
O10_2 H10C_2 0.842(10) . no
O10_2 H10D_2 0.839(10) . no
O11_2 H11C_2 0.844(10) . no
O11_2 H11D_2 0.848(10) . no
N1_2 O14_2 1.237(3) . no
N1_2 O13_2 1.252(3) . no
N1_2 O12_2 1.253(4) . no
N2_2 O15_2 1.244(3) . no
N2_2 O16_2 1.251(4) . no
N2_2 O17_2 1.254(4) . no
O18_2 H18C_2 0.870(10) . no
O18_2 H18D_2 0.856(10) . no

loop_
_geom_hbond_atom_site_label_D
_geom_hbond_atom_site_label_H
_geom_hbond_atom_site_label_A
_geom_hbond_distance_DH
_geom_hbond_distance_HA
_geom_hbond_distance_DA
_geom_hbond_angle_DHA
_geom_hbond_site_symmetry_A
O6_1 H6C_1 O3_1 0.844(10) 2.047(13) 2.874(4) 166(3) .
O6_1 H6D_1 O5_1 0.841(10) 1.898(12) 2.727(3) 168(4) .
O7_1 H7C_1 O4_2 0.843(10) 1.930(11) 2.771(3) 177(3) .
O7_1 H7D_1 O1_2 0.844(10) 1.934(13) 2.763(3) 167(3) .
O8_1 H8C_1 O2_1 0.836(10) 2.032(14) 2.841(4) 163(4) .
O8_1 H8D_1 O13_2 0.835(10) 2.002(10) 2.835(3) 175(3) 3_454
O9_1 H9C_1 O16_1 0.840(10) 1.938(12) 2.768(3) 170(4) 4
O9_1 H9D_1 O14_1 0.843(10) 2.040(12) 2.869(3) 168(3) .
O10_1 H10C_1 O12_1 0.855(10) 1.922(15) 2.744(3) 161(3) .
O10_1 H10D_1 O17_1 0.852(10) 1.911(11) 2.763(4) 178(4) .
O11_1 H11C_1 O15_1 0.830(10) 1.979(14) 2.790(3) 166(4) .
O11_1 H11D_1 O18_1 0.840(10) 1.868(12) 2.700(5) 171(3) .
O6_2 H6C_2 O3_2 0.834(10) 2.016(14) 2.827(4) 164(3) .
O6_2 H6D_2 O5_2 0.829(10) 1.922(11) 2.750(3) 178(4) .
O7_2 H7C_2 O4_1 0.831(10) 1.944(10) 2.774(3) 178(3) 1_655
O7_2 H7D_2 O1_1 0.840(10) 1.911(13) 2.740(3) 169(3) 1_655
O8_2 H8C_2 O2_2 0.828(10) 2.010(13) 2.825(4) 168(4) .
O8_2 H8D_2 O13_1 0.834(10) 2.053(17) 2.841(3) 157(3) 3_554
O9_2 H9C_2 O16_2 0.831(10) 1.893(12) 2.714(3) 170(4) 4_655
O9_2 H9D_2 O14_2 0.831(10) 1.995(11) 2.822(3) 173(3) .
O10_2 H10C_2 O12_2 0.842(10) 1.925(15) 2.734(3) 161(3) .
O10_2 H10D_2 O17_2 0.839(10) 1.889(12) 2.720(4) 171(3) .
O11_2 H11C_2 O15_2 0.844(10) 1.927(11) 2.766(3) 172(4) .
O11_2 H11D_2 O18_2 0.848(10) 1.850(11) 2.697(4) 177(4) .
O18_2 H18D_2 O13_2 0.856(10) 2.088(16) 2.926(4) 166(4) 4_645

loop_
_geom_torsion_atom_site_label_1
_geom_torsion_atom_site_label_2
_geom_torsion_atom_site_label_3
_geom_torsion_atom_site_label_4
_geom_torsion
_geom_torsion_site_symmetry_1
_geom_torsion_site_symmetry_2
_geom_torsion_site_symmetry_3
_geom_torsion_site_symmetry_4
_geom_torsion_publ_flag
O1_1 C1_1 C2_1 O2_1 78.0(4) . . . . no
O2_1 C3_1 C4_1 O3_1 57.9(4) . . . . no
O3_1 C5_1 C6_1 O4_1 -71.9(4) . . . . no
O4_1 C7_1 C8_1 O5_1 66.3(4) . . . . no
O5_1 C9_1 C10_1 O1_1 -62.7(4) . . . . no
C2_1 C1_1 O1_1 C10_1 -170.6(3) . . . . no
C9_1 C10_1 O1_1 C1_1 175.7(3) . . . . no
C4_1 C3_1 O2_1 C2_1 81.2(4) . . . . no
C1_1 C2_1 O2_1 C3_1 -166.7(3) . . . . no
C6_1 C5_1 O3_1 C4_1 164.3(3) . . . . no
C3_1 C4_1 O3_1 C5_1 174.7(3) . . . . no
C8_1 C7_1 O4_1 C6_1 -169.2(3) . . . . no
C5_1 C6_1 O4_1 C7_1 161.4(3) . . . . no
C10_1 C9_1 O5_1 C8_1 167.8(3) . . . . no
C7_1 C8_1 O5_1 C9_1 -156.1(3) . . . . no
O1_2 C1_2 C2_2 O2_2 77.6(4) . . . . no
O2_2 C3_2 C4_2 O3_2 55.6(4) . . . . no
O3_2 C5_2 C6_2 O4_2 -73.3(4) . . . . no
O4_2 C7_2 C8_2 O5_2 68.4(4) . . . . no
O5_2 C9_2 C10_2 O1_2 -61.6(4) . . . . no
C2_2 C1_2 O1_2 C10_2 -166.3(3) . . . . no
C9_2 C10_2 O1_2 C1_2 178.9(3) . . . . no
C1_2 C2_2 O2_2 C3_2 -168.1(3) . . . . no
C4_2 C3_2 O2_2 C2_2 82.1(4) . . . . no
C3_2 C4_2 O3_2 C5_2 171.8(3) . . . . no
C6_2 C5_2 O3_2 C4_2 164.4(3) . . . . no
C5_2 C6_2 O4_2 C7_2 163.7(3) . . . . no
C8_2 C7_2 O4_2 C6_2 -165.1(3) . . . . no
C7_2 C8_2 O5_2 C9_2 -164.2(3) . . . . no
C10_2 C9_2 O5_2 C8_2 165.6(3) . . . . no
